data_7151144
loop_
_publ_author_name
'Beddow, James E.'
'Davies, Stephen G.'
'Ling, Kenneth B.'
'Roberts, Paul M.'
'Russell, Angela J.'
'Smith, Andrew D.'
'Thomson, James E.'

_publ_section_title
;
 Asymmetric synthesis of beta2-amino acids:
 2-substituted-3-aminopropanoic acids from N-acryloyl SuperQuat
 derivatives.
;
_journal_issue 17
_journal_name_full 'Organic &amp; biomolecular chemistry'
_journal_page_first 2812
_journal_page_last 2825
_journal_paper_doi 10.1039/b707689d
_journal_volume 5
_journal_year 2007
_chemical_absolute_configuration unk
_chemical_formula_moiety 'C26 H34 N2 O3'
_chemical_formula_sum 'C26 H34 N2 O3'
_chemical_formula_weight 422.57
_chemical_melting_point ?
_space_group_IT_number 4
_symmetry_cell_setting monoclinic
_symmetry_Int_Tables_number 4
_symmetry_space_group_name_Hall 'P 2yb'
_symmetry_space_group_name_H-M 'P 1 21 1'
_atom_sites_solution_hydrogens geom
_atom_sites_solution_primary direct
_cell_angle_alpha 90
_cell_angle_beta 108.4415(11)
_cell_angle_gamma 90
_cell_formula_units_Z 2
_cell_length_a 14.1180(3)
_cell_length_b 6.1198(2)
_cell_length_c 14.4072(4)
_cell_measurement_reflns_used 2362
_cell_measurement_temperature 190
_cell_measurement_theta_max 27
_cell_measurement_theta_min 5
_cell_volume 1180.85(6)
_computing_cell_refinement
;
Denzo/Scalepack (Otwinowski & Minor, 1996)
;
_computing_data_collection
;
COLLECT (Nonius BV, 1997)
;
_computing_data_reduction
;
Denzo/Scalepack (Otwinowski & Minor, 1996)
;
_computing_molecular_graphics
;
CAMERON (Watkin et al 1996)
;
_computing_publication_material
;
CRYSTALS (Watkin et al 2001)
;
_computing_structure_refinement
;
CRYSTALS (Watkin et al 2001)
;
_computing_structure_solution
;
SIR92 (Altomare et al, 1994)
;
_diffrn_ambient_temperature 190
_diffrn_measured_fraction_theta_full 0.963
_diffrn_measured_fraction_theta_max 0.961
_diffrn_measurement_device_type
;
Enraf Nonius Kappa CCD
;
_diffrn_measurement_method \w
_diffrn_radiation_monochromator graphite
_diffrn_radiation_type 'Mo K\a'
_diffrn_radiation_wavelength 0.71073
_diffrn_reflns_av_R_equivalents 0.01
_diffrn_reflns_limit_h_max 18
_diffrn_reflns_limit_h_min -18
_diffrn_reflns_limit_k_max 7
_diffrn_reflns_limit_k_min -7
_diffrn_reflns_limit_l_max 18
_diffrn_reflns_limit_l_min -18
_diffrn_reflns_number 4697
_diffrn_reflns_theta_full 25.546
_diffrn_reflns_theta_max 27.469
_diffrn_reflns_theta_min 5.163
_diffrn_standards_decay_% 0.00
_diffrn_standards_interval_count 0
_diffrn_standards_interval_time 0
_diffrn_standards_number 0
_exptl_absorpt_coefficient_mu 0.077
_exptl_absorpt_correction_T_max 0.98
_exptl_absorpt_correction_T_min 0.98
_exptl_absorpt_correction_type multi-scan
_exptl_absorpt_process_details
;
Denzo/Scalepack (Otwinowski & Minor, 1996)
;
_exptl_crystal_colour ' colourless '
_exptl_crystal_density_diffrn 1.188
_exptl_crystal_density_meas ?
_exptl_crystal_description ' block '
_exptl_crystal_F_000 456.000
_exptl_crystal_size_max 0.20
_exptl_crystal_size_mid 0.20
_exptl_crystal_size_min 0.20
_refine_diff_density_max 0.23
_refine_diff_density_min -0.14
_refine_ls_extinction_method None
_refine_ls_goodness_of_fit_ref 1.1739
_refine_ls_hydrogen_treatment constr
_refine_ls_matrix_type full
_refine_ls_number_parameters 280
_refine_ls_number_reflns 2657
_refine_ls_R_factor_all 0.0360
_refine_ls_R_factor_gt 0.0335
_refine_ls_shift/su_max 0.000468
_refine_ls_structure_factor_coef F
_refine_ls_weighting_details
;
Method = Prince modified Chebychev polynomial, (Watkin, 1994)
W = [weight] * [1-(deltaF/6*sigmaF)^2]^2

1.30 -0.462E-01 0.623
;
_refine_ls_weighting_scheme calc
_refine_ls_wR_factor_all 0.0370
_refine_ls_wR_factor_gt 0.0354
_refine_ls_wR_factor_ref 0.0354
_reflns_limit_h_max 17
_reflns_limit_h_min -18
_reflns_limit_k_max 7
_reflns_limit_k_min 0
_reflns_limit_l_max 18
_reflns_limit_l_min 0
_reflns_number_gt 2657
_reflns_number_total 2840
_reflns_threshold_expression I>3.00u(I)
_cod_data_source_file b707689d.txt
_cod_data_source_block 1
_cod_depositor_comments
;
The following automatic conversions were performed:

'_chemical_melting_point' value 'not measured' was changed to '?' -
the value is undefined or not given.

Automatic conversion script
Id: cif_fix_values 1646 2011-03-28 12:23:43Z adriana 
;
_cod_original_sg_symbol_H-M 'P 21'
_cod_database_code 7151144

loop_
_symmetry_equiv_pos_as_xyz
x,y,z
-x,y+1/2,-z

loop_
_atom_site_label
_atom_site_type_symbol
_atom_site_fract_x
_atom_site_fract_y
_atom_site_fract_z
_atom_site_U_iso_or_equiv
_atom_site_occupancy
_atom_site_adp_type
_atom_site_attached_hydrogens
N1 N -0.23471(9) -0.0713(2) -0.94356(9) 0.0259 1.0000 Uani .
C2 C -0.2767(1) -0.1489(3) -1.0452(1) 0.0249 1.0000 Uani .
C3 C -0.18363(11) -0.1263(3) -1.07850(12) 0.0344 1.0000 Uani .
O4 O -0.13143(8) 0.0595(2) -1.01872(9) 0.0395 1.0000 Uani .
C5 C -0.15436(11) 0.0686(3) -0.93496(11) 0.0318 1.0000 Uani .
O6 O -0.10969(9) 0.1806(2) -0.86714(9) 0.0424 1.0000 Uani .
C7 C -0.20086(15) -0.0661(4) -1.18471(14) 0.0501 1.0000 Uani .
C8 C -0.11687(14) -0.3250(4) -1.04923(18) 0.0549 1.0000 Uani .
C9 C -0.37058(11) -0.0193(3) -1.10247(11) 0.0310 1.0000 Uani .
C10 C -0.36050(15) 0.2286(3) -1.08953(14) 0.0430 1.0000 Uani .
C11 C -0.46203(13) -0.0998(4) -1.07711(17) 0.0513 1.0000 Uani .
C12 C -0.26478(11) -0.1619(3) -0.86783(11) 0.0285 1.0000 Uani .
C13 C -0.23213(11) -0.0514(3) -0.76832(11) 0.0281 1.0000 Uani .
C14 C -0.25863(12) -0.2042(3) -0.69573(11) 0.0299 1.0000 Uani .
N15 N -0.23779(9) -0.1056(2) -0.59842(9) 0.0292 1.0000 Uani .
C16 C -0.13098(12) -0.1190(3) -0.54309(12) 0.0333 1.0000 Uani .
C17 C -0.10141(11) 0.0223(3) -0.45240(12) 0.0309 1.0000 Uani .
C18 C -0.02664(12) -0.0451(3) -0.36819(12) 0.0358 1.0000 Uani .
C19 C 0.00365(13) 0.0877(4) -0.28605(13) 0.0412 1.0000 Uani .
C20 C -0.04087(14) 0.2898(3) -0.28652(13) 0.0413 1.0000 Uani .
C21 C -0.11537(13) 0.3586(3) -0.36955(14) 0.0405 1.0000 Uani .
C22 C -0.14506(13) 0.2261(3) -0.45205(13) 0.0374 1.0000 Uani .
C23 C -0.29751(12) -0.2126(3) -0.54453(11) 0.0317 1.0000 Uani .
C24 C -0.40842(11) -0.1653(3) -0.5868(1) 0.0291 1.0000 Uani .
C25 C -0.44275(12) 0.0402(3) -0.62400(12) 0.0338 1.0000 Uani .
C26 C -0.54480(13) 0.0834(3) -0.65994(13) 0.0392 1.0000 Uani .
C27 C -0.61319(13) -0.0778(4) -0.65841(13) 0.0412 1.0000 Uani .
C28 C -0.57968(13) -0.2823(4) -0.62055(13) 0.0409 1.0000 Uani .
C29 C -0.47788(13) -0.3252(3) -0.58553(11) 0.0352 1.0000 Uani .
C30 C -0.28467(16) 0.1698(3) -0.77621(13) 0.0424 1.0000 Uani .
O31 O -0.3188(1) -0.3204(2) -0.88602(9) 0.0456 1.0000 Uani .
H21 H -0.3053 -0.3022 -1.0545 0.0309 1.0000 Uiso .
H71 H -0.1378 -0.0519 -1.2001 0.0709 1.0000 Uiso .
H72 H -0.2451 -0.1786 -1.2294 0.0709 1.0000 Uiso .
H73 H -0.2384 0.0800 -1.2000 0.0709 1.0000 Uiso .
H81 H -0.0566 -0.3085 -1.0709 0.0688 1.0000 Uiso .
H82 H -0.1547 -0.4592 -1.0806 0.0688 1.0000 Uiso .
H83 H -0.0949 -0.3437 -0.9763 0.0688 1.0000 Uiso .
H91 H -0.3797 -0.0487 -1.1732 0.0388 1.0000 Uiso .
H101 H -0.4229 0.3022 -1.1289 0.0539 1.0000 Uiso .
H102 H -0.3033 0.2813 -1.1118 0.0539 1.0000 Uiso .
H103 H -0.3453 0.2670 -1.0187 0.0539 1.0000 Uiso .
H111 H -0.5225 -0.0146 -1.1141 0.0656 1.0000 Uiso .
H112 H -0.4738 -0.2589 -1.0929 0.0656 1.0000 Uiso .
H113 H -0.4505 -0.0796 -1.0046 0.0656 1.0000 Uiso .
H131 H -0.1584 -0.0242 -0.7446 0.0347 1.0000 Uiso .
H141 H -0.3315 -0.2401 -0.7222 0.0374 1.0000 Uiso .
H142 H -0.2189 -0.3421 -0.6898 0.0374 1.0000 Uiso .
H161 H -0.0908 -0.0722 -0.5858 0.0414 1.0000 Uiso .
H162 H -0.1133 -0.2743 -0.5218 0.0414 1.0000 Uiso .
H181 H 0.0061 -0.1927 -0.3677 0.0432 1.0000 Uiso .
H191 H 0.0579 0.0382 -0.2253 0.0498 1.0000 Uiso .
H201 H -0.0184 0.3861 -0.2270 0.0493 1.0000 Uiso .
H211 H -0.1498 0.5027 -0.3696 0.0506 1.0000 Uiso .
H221 H -0.1983 0.2780 -0.5127 0.0454 1.0000 Uiso .
H231 H -0.2865 -0.3747 -0.5445 0.0411 1.0000 Uiso .
H232 H -0.2733 -0.1596 -0.4744 0.0411 1.0000 Uiso .
H251 H -0.3927 0.1582 -0.6242 0.0434 1.0000 Uiso .
H261 H -0.5698 0.2315 -0.6892 0.0474 1.0000 Uiso .
H271 H -0.6873 -0.0446 -0.6821 0.0516 1.0000 Uiso .
H281 H -0.6293 -0.3992 -0.6198 0.0496 1.0000 Uiso .
H291 H -0.4543 -0.4723 -0.5578 0.0436 1.0000 Uiso .
H301 H -0.2646 0.2447 -0.7111 0.0571 1.0000 Uiso .
H302 H -0.2678 0.2650 -0.8251 0.0571 1.0000 Uiso .
H303 H -0.3596 0.1472 -0.7983 0.0571 1.0000 Uiso .

loop_
_atom_site_aniso_label
_atom_site_aniso_U_11
_atom_site_aniso_U_22
_atom_site_aniso_U_33
_atom_site_aniso_U_23
_atom_site_aniso_U_13
_atom_site_aniso_U_12
N1 0.0227(5) 0.0275(7) 0.0254(6) -0.0003(5) 0.0044(4) -0.0045(5)
C2 0.0205(6) 0.0264(7) 0.0274(7) -0.0020(6) 0.0070(5) -0.0016(6)
C3 0.0249(7) 0.0404(9) 0.0401(8) -0.0037(8) 0.0134(6) -0.0043(7)
O4 0.0297(5) 0.0505(8) 0.0391(6) -0.0023(6) 0.0121(5) -0.0166(6)
C5 0.0253(7) 0.0346(9) 0.0325(8) 0.0052(7) 0.0047(6) -0.0069(7)
O6 0.0400(6) 0.0455(8) 0.0359(6) -0.0011(6) 0.0037(5) -0.0201(6)
C7 0.047(1) 0.0707(15) 0.0406(9) -0.008(1) 0.0250(8) -0.0163(11)
C8 0.0328(9) 0.0604(14) 0.0741(14) -0.0042(12) 0.0207(9) 0.012(1)
C9 0.0246(7) 0.0342(9) 0.0296(7) -0.0051(7) 0.0022(6) 0.0016(7)
C10 0.048(1) 0.033(1) 0.0421(9) 0.0032(8) 0.0059(8) 0.0068(8)
C11 0.0214(7) 0.0547(13) 0.0751(14) -0.0031(11) 0.0115(8) 0.0008(8)
C12 0.0283(7) 0.0268(8) 0.0302(7) 0.0008(6) 0.0091(6) -0.0029(6)
C13 0.0299(7) 0.0255(7) 0.0275(7) 0.0016(6) 0.0069(6) -0.0013(6)
C14 0.0354(7) 0.0254(8) 0.0293(7) 0.0002(6) 0.0107(6) -0.0006(7)
N15 0.0293(6) 0.0309(7) 0.0267(6) 0.0014(5) 0.0079(5) 0.0022(6)
C16 0.0285(7) 0.0364(9) 0.0337(8) 0.0005(7) 0.0079(6) 0.0063(7)
C17 0.0276(7) 0.0325(9) 0.0321(7) 0.0044(7) 0.0089(6) 0.0002(7)
C18 0.0293(7) 0.0375(9) 0.0386(8) 0.0079(8) 0.0080(6) 0.0005(7)
C19 0.0338(8) 0.0502(11) 0.0338(8) 0.0071(8) 0.0026(6) -0.0070(8)
C20 0.0386(8) 0.0485(11) 0.0363(8) -0.0057(8) 0.0113(7) -0.0152(9)
C21 0.0405(9) 0.0350(9) 0.0455(9) -0.0027(8) 0.0127(7) -0.0010(8)
C22 0.0362(8) 0.0356(9) 0.0354(8) 0.0012(7) 0.0042(6) 0.0034(7)
C23 0.0342(7) 0.0312(8) 0.0300(7) 0.0060(7) 0.0105(6) 0.0036(7)
C24 0.0326(7) 0.0332(8) 0.0224(7) 0.0009(6) 0.0099(6) 0.0007(7)
C25 0.0351(8) 0.0318(9) 0.0362(8) 0.0023(7) 0.0138(6) 0.0023(7)
C26 0.0406(9) 0.041(1) 0.0359(8) 0.0031(8) 0.0112(7) 0.0084(8)
C27 0.0320(8) 0.0566(12) 0.0330(8) -0.0019(8) 0.0074(6) 0.0017(8)
C28 0.0395(9) 0.0473(11) 0.0343(8) -0.0024(8) 0.0094(7) -0.0116(8)
C29 0.0415(8) 0.0343(9) 0.0283(7) 0.0016(7) 0.0088(6) -0.0040(8)
C30 0.0607(11) 0.0277(9) 0.0402(9) 0.0044(8) 0.0180(8) 0.0082(9)
O31 0.0590(8) 0.0438(8) 0.0368(6) -0.0063(6) 0.0192(6) -0.0265(7)

loop_
_atom_type_symbol
_atom_type_scat_dispersion_real
_atom_type_scat_dispersion_imag
_atom_type_scat_Cromer_Mann_a1
_atom_type_scat_Cromer_Mann_b1
_atom_type_scat_Cromer_Mann_a2
_atom_type_scat_Cromer_Mann_b2
_atom_type_scat_Cromer_Mann_a3
_atom_type_scat_Cromer_Mann_b3
_atom_type_scat_Cromer_Mann_a4
_atom_type_scat_Cromer_Mann_b4
_atom_type_scat_Cromer_Mann_c
_atom_type_scat_source
'C ' 0.0033 0.0016 2.3100 20.8439 1.0200 10.2075 1.5886 0.5687 0.8650 51.6512 0.2156 International_Tables_Vol_IV_Table_2.2B
'H ' 0.0000 0.0000 0.4930 10.5109 0.3229 26.1257 0.1402 3.1424 0.0408 57.7998 0.0030 International_Tables_Vol_IV_Table_2.2B
'N ' 0.0061 0.0033 12.2126 0.0057 3.1322 9.8933 2.0125 28.9975 1.1663 0.5826 -11.5290 International_Tables_Vol_IV_Table_2.2B
'O ' 0.0106 0.0060 3.0485 13.2771 2.2868 5.7011 1.5463 0.3239 0.8670 32.9089 0.2508 International_Tables_Vol_IV_Table_2.2B

loop_
_geom_angle_atom_site_label_1
_geom_angle_site_symmetry_1
_geom_angle_atom_site_label_2
_geom_angle_site_symmetry_2
_geom_angle_atom_site_label_3
_geom_angle_site_symmetry_3
_geom_angle
_geom_angle_publ_flag
C2 . N1 . C5 . 110.26(12) yes
C2 . N1 . C12 . 121.30(12) yes
C5 . N1 . C12 . 127.63(13) yes
N1 . C2 . C3 . 99.53(11) yes
N1 . C2 . C9 . 111.95(13) yes
C3 . C2 . C9 . 117.47(13) yes
N1 . C2 . H21 . 116.552 no
C3 . C2 . H21 . 112.670 no
C9 . C2 . H21 . 99.605 no
C2 . C3 . O4 . 101.84(12) yes
C2 . C3 . C7 . 117.08(14) yes
O4 . C3 . C7 . 107.01(16) yes
C2 . C3 . C8 . 111.01(16) yes
O4 . C3 . C8 . 107.72(14) yes
C7 . C3 . C8 . 111.29(17) yes
C3 . O4 . C5 . 109.75(12) yes
N1 . C5 . O4 . 108.32(13) yes
N1 . C5 . O6 . 128.88(15) yes
O4 . C5 . O6 . 122.80(14) yes
C3 . C7 . H71 . 112.347 no
C3 . C7 . H72 . 110.281 no
H71 . C7 . H72 . 109.604 no
C3 . C7 . H73 . 109.590 no
H71 . C7 . H73 . 108.381 no
H72 . C7 . H73 . 106.446 no
C3 . C8 . H81 . 110.369 no
C3 . C8 . H82 . 109.600 no
H81 . C8 . H82 . 108.965 no
C3 . C8 . H83 . 110.002 no
H81 . C8 . H83 . 109.137 no
H82 . C8 . H83 . 108.736 no
C2 . C9 . C10 . 114.46(14) yes
C2 . C9 . C11 . 110.76(15) yes
C10 . C9 . C11 . 110.06(16) yes
C2 . C9 . H91 . 105.309 no
C10 . C9 . H91 . 106.186 no
C11 . C9 . H91 . 109.800 no
C9 . C10 . H101 . 110.394 no
C9 . C10 . H102 . 109.276 no
H101 . C10 . H102 . 109.152 no
C9 . C10 . H103 . 109.740 no
H101 . C10 . H103 . 109.916 no
H102 . C10 . H103 . 108.325 no
C9 . C11 . H111 . 110.373 no
C9 . C11 . H112 . 110.522 no
H111 . C11 . H112 . 109.464 no
C9 . C11 . H113 . 109.524 no
H111 . C11 . H113 . 108.595 no
H112 . C11 . H113 . 108.312 no
N1 . C12 . C13 . 118.80(13) yes
N1 . C12 . O31 . 118.22(14) yes
C13 . C12 . O31 . 122.92(14) yes
C12 . C13 . C14 . 107.77(13) yes
C12 . C13 . C30 . 109.17(13) yes
C14 . C13 . C30 . 111.89(13) yes
C12 . C13 . H131 . 111.605 no
C14 . C13 . H131 . 108.641 no
C30 . C13 . H131 . 107.802 no
C13 . C14 . N15 . 112.44(13) yes
C13 . C14 . H141 . 108.458 no
N15 . C14 . H141 . 108.931 no
C13 . C14 . H142 . 108.693 no
N15 . C14 . H142 . 109.119 no
H141 . C14 . H142 . 109.147 no
C14 . N15 . C16 . 110.90(12) yes
C14 . N15 . C23 . 110.29(13) yes
C16 . N15 . C23 . 110.55(12) yes
N15 . C16 . C17 . 113.14(13) yes
N15 . C16 . H161 . 109.538 no
C17 . C16 . H161 . 108.207 no
N15 . C16 . H162 . 109.362 no
C17 . C16 . H162 . 107.662 no
H161 . C16 . H162 . 108.833 no
C16 . C17 . C18 . 120.59(16) yes
C16 . C17 . C22 . 120.95(14) yes
C18 . C17 . C22 . 118.41(16) yes
C17 . C18 . C19 . 120.88(18) yes
C17 . C18 . H181 . 119.193 no
C19 . C18 . H181 . 119.928 no
C18 . C19 . C20 . 120.10(16) yes
C18 . C19 . H191 . 120.584 no
C20 . C19 . H191 . 119.316 no
C19 . C20 . C21 . 119.66(17) yes
C19 . C20 . H201 . 119.892 no
C21 . C20 . H201 . 120.439 no
C20 . C21 . C22 . 120.15(18) yes
C20 . C21 . H211 . 120.094 no
C22 . C21 . H211 . 119.726 no
C17 . C22 . C21 . 120.80(16) yes
C17 . C22 . H221 . 119.321 no
C21 . C22 . H221 . 119.881 no
N15 . C23 . C24 . 113.28(13) yes
N15 . C23 . H231 . 109.038 no
C24 . C23 . H231 . 109.185 no
N15 . C23 . H232 . 108.441 no
C24 . C23 . H232 . 108.571 no
H231 . C23 . H232 . 108.202 no
C23 . C24 . C25 . 121.05(15) yes
C23 . C24 . C29 . 120.22(15) yes
C25 . C24 . C29 . 118.68(15) yes
C24 . C25 . C26 . 120.47(17) yes
C24 . C25 . H251 . 119.187 no
C26 . C25 . H251 . 120.339 no
C25 . C26 . C27 . 120.20(18) yes
C25 . C26 . H261 . 120.405 no
C27 . C26 . H261 . 119.370 no
C26 . C27 . C28 . 119.73(16) yes
C26 . C27 . H271 . 120.178 no
C28 . C27 . H271 . 120.042 no
C27 . C28 . C29 . 119.90(17) yes
C27 . C28 . H281 . 119.658 no
C29 . C28 . H281 . 120.433 no
C24 . C29 . C28 . 121.01(17) yes
C24 . C29 . H291 . 119.546 no
C28 . C29 . H291 . 119.434 no
C13 . C30 . H301 . 110.381 no
C13 . C30 . H302 . 110.477 no
H301 . C30 . H302 . 109.510 no
C13 . C30 . H303 . 109.613 no
H301 . C30 . H303 . 108.316 no
H302 . C30 . H303 . 108.492 no

loop_
_geom_bond_atom_site_label_1
_geom_bond_site_symmetry_1
_geom_bond_atom_site_label_2
_geom_bond_site_symmetry_2
_geom_bond_distance
_geom_bond_publ_flag
N1 . C2 . 1.4741(19) yes
N1 . C5 . 1.3951(19) yes
N1 . C12 . 1.4040(19) yes
C2 . C3 . 1.541(2) yes
C2 . C9 . 1.541(2) yes
C2 . H21 . 1.013 no
C3 . O4 . 1.475(2) yes
C3 . C7 . 1.517(3) yes
C3 . C8 . 1.514(3) yes
O4 . C5 . 1.346(2) yes
C5 . O6 . 1.197(2) yes
C7 . H71 . 0.987 no
C7 . H72 . 1.012 no
C7 . H73 . 1.027 no
C8 . H81 . 1.001 no
C8 . H82 . 1.006 no
C8 . H83 . 1.004 no
C9 . C10 . 1.530(3) yes
C9 . C11 . 1.530(2) yes
C9 . H91 . 1.003 no
C10 . H101 . 0.992 no
C10 . H102 . 1.012 no
C10 . H103 . 1.003 no
C11 . H111 . 0.998 no
C11 . H112 . 1.002 no
C11 . H113 . 1.013 no
C12 . C13 . 1.519(2) yes
C12 . O31 . 1.211(2) yes
C13 . C14 . 1.535(2) yes
C13 . C30 . 1.530(2) yes
C13 . H131 . 1.001 no
C14 . N15 . 1.468(2) yes
C14 . H141 . 1.002 no
C14 . H142 . 1.002 no
N15 . C16 . 1.4682(19) yes
N15 . C23 . 1.468(2) yes
C16 . C17 . 1.511(2) yes
C16 . H161 . 1.002 no
C16 . H162 . 1.006 no
C17 . C18 . 1.395(2) yes
C17 . C22 . 1.392(2) yes
C18 . C19 . 1.387(3) yes
C18 . H181 . 1.014 no
C19 . C20 . 1.386(3) yes
C19 . H191 . 1.010 no
C20 . C21 . 1.385(3) yes
C20 . H201 . 1.005 no
C21 . C22 . 1.390(3) yes
C21 . H211 . 1.007 no
C22 . H221 . 1.007 no
C23 . C24 . 1.518(2) yes
C23 . H231 . 1.004 no
C23 . H232 . 1.012 no
C24 . C25 . 1.393(2) yes
C24 . C29 . 1.390(2) yes
C25 . C26 . 1.393(2) yes
C25 . H251 . 1.011 no
C26 . C27 . 1.385(3) yes
C26 . H261 . 1.014 no
C27 . C28 . 1.387(3) yes
C27 . H271 . 1.013 no
C28 . C29 . 1.389(3) yes
C28 . H281 . 1.005 no
C29 . H291 . 0.998 no
C30 . H301 . 1.001 no
C30 . H302 . 0.999 no
C30 . H303 . 1.014 no

loop_
_cod_related_entry_id
_cod_related_entry_database
_cod_related_entry_code
1 ChemSpider 21188737
